data_9007694
loop_
_publ_author_name
'Marcos, C.'
'Paniagua, A.'
'Moreiras, D. B.'
'Garcia-Granda S'
'Diaz, M. R.'

_publ_section_title
;
 Villamaninite, a case of noncubic pyrite-type structure
 Sample: 1
 Note: anisoU's from ICSD
;
_journal_issue 6
_journal_name_full 'Acta Crystallographica, Section B'
_journal_page_first 899
_journal_page_last 904
_journal_paper_doi 10.1107/S0108768196002996
_journal_volume 52
_journal_year 1996
_chemical_compound_source 'Villamanin, Leon, Spain'
_chemical_formula_sum 'Co0.06 Cu0.68 Fe0.11 Ni0.15 S2'
_chemical_name_mineral Villamaninite
_space_group_IT_number 4
_symmetry_space_group_name_Hall 'P 2yb'
_symmetry_space_group_name_H-M 'P 1 21 1'
_cell_angle_alpha 90
_cell_angle_beta 90.01
_cell_angle_gamma 90
_cell_length_a 5.709
_cell_length_b 5.707
_cell_length_c 5.708
_cell_formula_units_Z 4
_cell_volume 185.974
_database_code_amcsd 0009899
_exptl_crystal_density_diffrn 4.494
_cod_original_formula_sum '(Cu.68 Ni.15 Co.06 Fe.11) S2'
_cod_database_code 9007694

loop_
_space_group_symop_operation_xyz
x,y,z
-x,1/2+y,-z

loop_
_atom_site_aniso_label
_atom_site_aniso_U_11
_atom_site_aniso_U_22
_atom_site_aniso_U_33
_atom_site_aniso_U_12
_atom_site_aniso_U_13
_atom_site_aniso_U_23
CuM1 0.00510 0.00780 0.01060 0.00240 0.00250 -0.00030
NiM1 0.00510 0.00780 0.01060 0.00240 0.00250 -0.00030
CoM1 0.00510 0.00780 0.01060 0.00240 0.00250 -0.00030
FeM1 0.00510 0.00780 0.01060 0.00240 0.00250 -0.00030
CuM2 0.00630 0.00820 0.01250 -0.00030 0.00080 0.00090
NiM2 0.00630 0.00820 0.01250 -0.00030 0.00080 0.00090
CoM2 0.00630 0.00820 0.01250 -0.00030 0.00080 0.00090
FeM2 0.00630 0.00820 0.01250 -0.00030 0.00080 0.00090
S1 0.00700 0.01400 0.01900 0.00500 -0.00300 0.00400
S2 0.00800 0.00900 0.02100 -0.00300 0.00700 0.00300

loop_
_atom_site_label
_atom_site_fract_x
_atom_site_fract_y
_atom_site_fract_z
_atom_site_occupancy
_atom_site_U_iso_or_equiv
CuM1 0.75910 0.10000 0.49400 0.68000 0.00780
NiM1 0.75910 0.10000 0.49400 0.15000 0.00780
CoM1 0.75910 0.10000 0.49400 0.06000 0.00780
FeM1 0.75910 0.10000 0.49400 0.11000 0.00780
CuM2 0.25130 0.10700 -0.00200 0.68000 0.00900
NiM2 0.25130 0.10700 -0.00200 0.15000 0.00900
CoM2 0.25130 0.10700 -0.00200 0.06000 0.00900
FeM2 0.25130 0.10700 -0.00200 0.11000 0.00900
S1 0.85500 0.00400 0.10100 1.00000 0.01300
S2 0.15000 0.00300 0.60200 1.00000 0.01300
S3 0.64700 0.21200 0.89400 1.00000 0.00600
S4 0.35700 0.21100 0.39500 1.00000 0.00800

loop_
_cod_related_entry_id
_cod_related_entry_database
_cod_related_entry_code
1 AMCSD 0009899
